data_4309266
loop_
_publ_author_name
'Thorsten Glaser'
'Maik Heidemeier'
'Roland Fr\"ohlich'
'Peter Hildebrandt'
'Eberhart Bothe'
'Eckhard Bill'

_publ_section_title
;
Trinuclear Nickel Complexes with Triplesalen Ligands: Simultaneous
Occurrence of Mixed Valence and Valence Tautomerism in the Oxidized Species
;
_journal_name_full 'Inorganic Chemistry'
_journal_page_first 5467
_journal_page_last 5482
_journal_paper_doi 10.1021/ic050268x
_journal_volume 44
_journal_year 2005
_chemical_formula_sum 'C54 H66 N12 Ni3 O15'
_chemical_formula_weight 1299.32
_chemical_name_systematic
; 
 ? 
;
_space_group_IT_number 2
_symmetry_cell_setting triclinic
_symmetry_space_group_name_Hall '-P 1'
_symmetry_space_group_name_H-M 'P -1'
_atom_sites_solution_hydrogens geom
_atom_sites_solution_primary direct
_atom_sites_solution_secondary difmap
_audit_creation_method SHELXL-97
_cell_angle_alpha 112.06(1)
_cell_angle_beta 109.85(1)
_cell_angle_gamma 91.59(1)
_cell_formula_units_Z 2
_cell_length_a 14.489(1)
_cell_length_b 14.606(1)
_cell_length_c 15.744(1)
_cell_measurement_temperature 198(2)
_cell_volume 2858.0(5)
_computing_cell_refinement 'Collect (Nonius B.V., 1998)'
_computing_data_collection 'Collect (Nonius B.V., 1998)'
_computing_data_reduction 'Denzo-SMN (Otwinowski & Minor, 1997)'
_computing_molecular_graphics 'Diamond (Brandenburg, 1997)'
_computing_publication_material 'SHELXL-97 (Sheldrick, 1997)'
_computing_structure_refinement 'SHELXL-97 (Sheldrick, 1997)'
_computing_structure_solution 'SHELXS-97 (Sheldrick, 1990)'
_diffrn_ambient_temperature 198(2)
_diffrn_measured_fraction_theta_full 0.990
_diffrn_measured_fraction_theta_max 0.990
_diffrn_measurement_device_type 'Nonius KappaCCD'
_diffrn_measurement_method '\w and \f scans'
_diffrn_radiation_monochromator graphite
_diffrn_radiation_source 'rotating anode Nonius FF591'
_diffrn_radiation_type MoK\a
_diffrn_radiation_wavelength 0.71073
_diffrn_reflns_av_R_equivalents 0.053
_diffrn_reflns_av_sigmaI/netI 0.0637
_diffrn_reflns_limit_h_max 17
_diffrn_reflns_limit_h_min -17
_diffrn_reflns_limit_k_max 17
_diffrn_reflns_limit_k_min -17
_diffrn_reflns_limit_l_max 17
_diffrn_reflns_limit_l_min -18
_diffrn_reflns_number 30042
_diffrn_reflns_theta_full 25.00
_diffrn_reflns_theta_max 25.00
_diffrn_reflns_theta_min 1.51
_exptl_absorpt_coefficient_mu 1.056
_exptl_absorpt_correction_T_max 0.9491
_exptl_absorpt_correction_T_min 0.6202
_exptl_absorpt_correction_type empirical
_exptl_absorpt_process_details 'SORTAV (Blessing, 1995 & 1997)'
_exptl_crystal_colour red
_exptl_crystal_density_diffrn 1.510
_exptl_crystal_density_method 'not measured'
_exptl_crystal_description plate
_exptl_crystal_F_000 1356
_exptl_crystal_size_max 0.50
_exptl_crystal_size_mid 0.25
_exptl_crystal_size_min 0.05
_refine_diff_density_max 1.295
_refine_diff_density_min -0.904
_refine_diff_density_rms 0.109
_refine_ls_extinction_method none
_refine_ls_goodness_of_fit_ref 1.024
_refine_ls_hydrogen_treatment riding
_refine_ls_matrix_type full
_refine_ls_number_parameters 697
_refine_ls_number_reflns 9989
_refine_ls_number_restraints 8
_refine_ls_restrained_S_all 1.026
_refine_ls_R_factor_all 0.1005
_refine_ls_R_factor_gt 0.0678
_refine_ls_shift/su_max 0.000
_refine_ls_shift/su_mean 0.000
_refine_ls_structure_factor_coef Fsqd
_refine_ls_weighting_details 'calc w=1/[\s^2^(Fo^2^)+(0.1125P)^2^+7.4461P] where P=(Fo^2^+2Fc^2^)/3'
_refine_ls_weighting_scheme calc
_refine_ls_wR_factor_gt 0.1821
_refine_ls_wR_factor_ref 0.2045
_reflns_number_gt 7214
_reflns_number_total 9989
_reflns_threshold_expression >2sigma(I)
_cod_data_source_file ic050268xsi20050221_061712.cif
_cod_data_source_block han2510
_cod_database_code 4309266

loop_
_symmetry_equiv_pos_as_xyz
'x, y, z'
'-x, -y, -z'

loop_
_atom_site_label
_atom_site_type_symbol
_atom_site_fract_x
_atom_site_fract_y
_atom_site_fract_z
_atom_site_U_iso_or_equiv
_atom_site_adp_type
_atom_site_occupancy
_atom_site_symmetry_multiplicity
_atom_site_calc_flag
_atom_site_refinement_flags
_atom_site_disorder_assembly
_atom_site_disorder_group
Ni1 Ni 0.58076(5) 0.44390(5) 0.76106(5) 0.0324(2) Uani 1 1 d . . .
Ni2 Ni 0.64430(5) -0.07169(5) 0.56601(5) 0.0318(2) Uani 1 1 d . . .
Ni3 Ni 0.29054(5) 0.06821(5) 0.79619(5) 0.0310(2) Uani 1 1 d . . .
C1 C 0.5396(4) 0.2319(4) 0.6943(4) 0.0332(13) Uani 1 1 d . . .
C2 C 0.4627(4) 0.2362(4) 0.7312(4) 0.0307(12) Uani 1 1 d . . .
C3 C 0.4285(4) 0.1486(4) 0.7416(4) 0.0317(12) Uani 1 1 d . . .
C4 C 0.4599(4) 0.0560(4) 0.7024(4) 0.0293(12) Uani 1 1 d . . .
C5 C 0.5244(4) 0.0504(4) 0.6485(4) 0.0310(12) Uani 1 1 d . . .
C6 C 0.5671(4) 0.1380(4) 0.6464(4) 0.0315(12) Uani 1 1 d . . .
O11 O 0.5891(3) 0.3127(3) 0.7023(3) 0.0408(10) Uani 1 1 d . . .
O12 O 0.6925(3) 0.4666(3) 0.7342(3) 0.0461(11) Uani 1 1 d . . .
O13 O 0.8415(5) 0.8928(4) 0.7782(5) 0.0868(19) Uani 1 1 d . . .
O14 O 0.9305(4) 0.8045(4) 0.7044(4) 0.0665(15) Uani 1 1 d . . .
N11 N 0.4670(4) 0.4144(3) 0.7810(3) 0.0322(10) Uani 1 1 d . . .
N12 N 0.5729(4) 0.5786(3) 0.8160(3) 0.0340(11) Uani 1 1 d . . .
N13 N 0.8670(5) 0.8130(5) 0.7413(5) 0.0592(16) Uani 1 1 d . . .
C11 C 0.4201(4) 0.3263(4) 0.7601(4) 0.0294(12) Uani 1 1 d . . .
C12 C 0.3148(4) 0.3189(4) 0.7573(4) 0.0358(13) Uani 1 1 d . . .
H12A H 0.3166 0.3414 0.8250 0.054 Uiso 1 1 calc R . .
H12B H 0.2802 0.2491 0.7187 0.054 Uiso 1 1 calc R . .
H12C H 0.2794 0.3615 0.7266 0.054 Uiso 1 1 calc R . .
C13 C 0.4191(5) 0.5037(4) 0.8089(5) 0.0379(14) Uani 1 1 d . . .
H13A H 0.3829 0.4988 0.8507 0.045 Uiso 1 1 calc R . .
H13B H 0.3704 0.5069 0.7487 0.045 Uiso 1 1 calc R . .
C14 C 0.4991(5) 0.5983(4) 0.8658(4) 0.0396(14) Uani 1 1 d . . .
C15 C 0.5534(6) 0.6123(5) 0.9723(5) 0.0555(18) Uani 1 1 d . . .
H15A H 0.5869 0.5550 0.9732 0.083 Uiso 1 1 calc R . .
H15B H 0.5054 0.6165 1.0043 0.083 Uiso 1 1 calc R . .
H15C H 0.6031 0.6743 1.0079 0.083 Uiso 1 1 calc R . .
C16 C 0.4491(6) 0.6878(5) 0.8607(7) 0.064(2) Uani 1 1 d . . .
H16A H 0.4959 0.7503 0.9081 0.096 Uiso 1 1 calc R . .
H16B H 0.3898 0.6854 0.8770 0.096 Uiso 1 1 calc R . .
H16C H 0.4295 0.6852 0.7937 0.096 Uiso 1 1 calc R . .
C17 C 0.6240(5) 0.6518(4) 0.8158(4) 0.0415(15) Uani 1 1 d . . .
H17 H 0.6110 0.7173 0.8453 0.050 Uiso 1 1 calc R . .
C101 C 0.7313(5) 0.5496(4) 0.7377(5) 0.0439(15) Uani 1 1 d . . .
C102 C 0.6988(5) 0.6418(4) 0.7743(4) 0.0380(14) Uani 1 1 d . . .
C103 C 0.7452(5) 0.7282(4) 0.7756(5) 0.0482(16) Uani 1 1 d . . .
H103 H 0.7250 0.7907 0.8016 0.058 Uiso 1 1 calc R . .
C104 C 0.8195(5) 0.7225(5) 0.7395(5) 0.0490(17) Uani 1 1 d . . .
C105 C 0.8525(5) 0.6320(5) 0.7031(5) 0.0535(17) Uani 1 1 d . . .
H105 H 0.9047 0.6294 0.6790 0.064 Uiso 1 1 calc R . .
C106 C 0.8093(5) 0.5481(5) 0.7024(5) 0.0531(17) Uani 1 1 d . . .
H106 H 0.8319 0.4867 0.6777 0.064 Uiso 1 1 calc R . .
O21 O 0.5386(3) -0.0376(3) 0.6013(3) 0.0356(9) Uani 1 1 d . . .
O22 O 0.5963(3) -0.1982(3) 0.5493(4) 0.0468(11) Uani 1 1 d . . .
O23 O 0.8081(5) -0.5584(4) 0.4096(6) 0.095(2) Uani 1 1 d . . .
O24 O 0.6831(5) -0.6314(3) 0.4174(5) 0.0814(18) Uani 1 1 d . . .
N21 N 0.6809(3) 0.0543(3) 0.5739(3) 0.0315(10) Uani 1 1 d . . .
N22 N 0.7529(3) -0.1081(3) 0.5331(3) 0.0310(10) Uani 1 1 d . . .
N23 N 0.7314(5) -0.5567(4) 0.4254(5) 0.0626(17) Uani 1 1 d . . .
C21 C 0.6351(4) 0.1322(4) 0.5959(4) 0.0310(12) Uani 1 1 d . . .
C22 C 0.6530(5) 0.2127(4) 0.5613(5) 0.0375(14) Uani 1 1 d . . .
H22A H 0.7096 0.2646 0.6134 0.056 Uiso 1 1 calc R . .
H22B H 0.5932 0.2431 0.5469 0.056 Uiso 1 1 calc R . .
H22C H 0.6676 0.1825 0.5013 0.056 Uiso 1 1 calc R . .
C23 C 0.7531(4) 0.0526(4) 0.5267(5) 0.0342(13) Uani 1 1 d . . .
H23A H 0.7925 0.1206 0.5538 0.041 Uiso 1 1 calc R . .
H23B H 0.7177 0.0304 0.4544 0.041 Uiso 1 1 calc R . .
C24 C 0.8218(4) -0.0203(4) 0.5475(4) 0.0349(13) Uani 1 1 d . . .
C25 C 0.8965(5) 0.0236(5) 0.6533(5) 0.0545(18) Uani 1 1 d . . .
H25A H 0.8610 0.0423 0.6986 0.082 Uiso 1 1 calc R . .
H25B H 0.9399 0.0833 0.6649 0.082 Uiso 1 1 calc R . .
H25C H 0.9370 -0.0263 0.6648 0.082 Uiso 1 1 calc R . .
C26 C 0.8729(5) -0.0486(5) 0.4723(6) 0.0522(18) Uani 1 1 d . . .
H26A H 0.9124 0.0120 0.4806 0.078 Uiso 1 1 calc R . .
H26B H 0.8221 -0.0794 0.4050 0.078 Uiso 1 1 calc R . .
H26C H 0.9168 -0.0963 0.4834 0.078 Uiso 1 1 calc R . .
C27 C 0.7759(4) -0.1965(4) 0.5078(4) 0.0364(13) Uani 1 1 d . . .
H27 H 0.8356 -0.2040 0.4955 0.044 Uiso 1 1 calc R . .
C201 C 0.6302(5) -0.2802(4) 0.5170(5) 0.0408(14) Uani 1 1 d . . .
C202 C 0.7174(4) -0.2847(4) 0.4969(4) 0.0331(12) Uani 1 1 d . . .
C203 C 0.7497(5) -0.3766(4) 0.4663(4) 0.0381(14) Uani 1 1 d . . .
H203 H 0.8089 -0.3798 0.4529 0.046 Uiso 1 1 calc R . .
C204 C 0.6964(5) -0.4622(4) 0.4556(5) 0.0420(15) Uani 1 1 d . . .
C205 C 0.6086(6) -0.4590(5) 0.4730(6) 0.060(2) Uani 1 1 d . . .
H205 H 0.5720 -0.5187 0.4648 0.072 Uiso 1 1 calc R . .
C206 C 0.5749(6) -0.3721(5) 0.5013(6) 0.063(2) Uani 1 1 d . . .
H206 H 0.5136 -0.3714 0.5110 0.075 Uiso 1 1 calc R . .
O31 O 0.3741(3) 0.1626(3) 0.7952(3) 0.0361(9) Uani 1 1 d . . .
O32 O 0.2364(3) 0.1770(3) 0.8545(3) 0.0417(10) Uani 1 1 d . . .
O33 O -0.0525(4) 0.1282(3) 1.0558(4) 0.0600(14) Uani 1 1 d . . .
O34 O -0.0482(4) 0.2845(3) 1.0813(4) 0.0583(13) Uani 1 1 d . . .
N31 N 0.3549(3) -0.0345(3) 0.7462(3) 0.0305(10) Uani 1 1 d . . .
N32 N 0.2049(3) -0.0257(3) 0.8000(3) 0.0304(10) Uani 1 1 d . . .
N33 N -0.0240(4) 0.2026(4) 1.0468(4) 0.0422(12) Uani 1 1 d . . .
C31 C 0.4311(4) -0.0292(4) 0.7199(4) 0.0313(12) Uani 1 1 d . . .
C32 C 0.4907(4) -0.1132(4) 0.7139(5) 0.0369(13) Uani 1 1 d . . .
H32A H 0.4939 -0.1352 0.7663 0.055 Uiso 1 1 calc R . .
H32B H 0.5584 -0.0892 0.7222 0.055 Uiso 1 1 calc R . .
H32C H 0.4585 -0.1697 0.6492 0.055 Uiso 1 1 calc R . .
C33 C 0.3239(4) -0.1240(4) 0.7596(5) 0.0345(13) Uani 1 1 d . . .
H33A H 0.3645 -0.1179 0.8270 0.041 Uiso 1 1 calc R . .
H33B H 0.3344 -0.1852 0.7110 0.041 Uiso 1 1 calc R . .
C34 C 0.2146(4) -0.1319(4) 0.7450(4) 0.0339(13) Uani 1 1 d . . .
C35 C 0.1492(5) -0.1649(4) 0.6362(5) 0.0458(15) Uani 1 1 d . . .
H35A H 0.0791 -0.1665 0.6288 0.069 Uiso 1 1 calc R . .
H35B H 0.1584 -0.2320 0.5980 0.069 Uiso 1 1 calc R . .
H35C H 0.1679 -0.1174 0.6119 0.069 Uiso 1 1 calc R . .
C36 C 0.1886(5) -0.2050(4) 0.7851(5) 0.0423(15) Uani 1 1 d . . .
H36A H 0.2265 -0.1786 0.8566 0.063 Uiso 1 1 calc R . .
H36B H 0.2056 -0.2702 0.7525 0.063 Uiso 1 1 calc R . .
H36C H 0.1171 -0.2134 0.7719 0.063 Uiso 1 1 calc R . .
C37 C 0.1413(4) -0.0079(4) 0.8418(4) 0.0338(13) Uani 1 1 d . . .
H37 H 0.1021 -0.0637 0.8379 0.041 Uiso 1 1 calc R . .
C301 C 0.1747(4) 0.1788(4) 0.8974(4) 0.0341(13) Uani 1 1 d . . .
C302 C 0.1254(4) 0.0916(4) 0.8946(4) 0.0315(12) Uani 1 1 d . . .
C303 C 0.0596(4) 0.0999(4) 0.9430(4) 0.0325(12) Uani 1 1 d . . .
H303 H 0.0258 0.0415 0.9402 0.039 Uiso 1 1 calc R . .
C304 C 0.0439(4) 0.1941(4) 0.9955(4) 0.0340(13) Uani 1 1 d . . .
C305 C 0.0906(5) 0.2803(4) 0.9985(5) 0.0417(14) Uani 1 1 d . . .
H305 H 0.0781 0.3441 1.0341 0.050 Uiso 1 1 calc R . .
C306 C 0.1540(5) 0.2734(4) 0.9510(5) 0.0397(14) Uani 1 1 d . . .
H306 H 0.1854 0.3327 0.9533 0.048 Uiso 1 1 calc R . .
O111 O 0.7114(11) 0.4478(12) 1.0158(12) 0.222(6) Uiso 1 1 d . . .
C112 C 0.7162(16) 0.3668(16) 0.9455(16) 0.192(7) Uiso 1 1 d . . .
H112 H 0.6667 0.3080 0.9141 0.230 Uiso 1 1 calc R . .
N113 N 0.7929(8) 0.3715(7) 0.9209(7) 0.108(3) Uiso 1 1 d . . .
C114 C 0.8100(10) 0.2860(10) 0.8424(10) 0.135(5) Uiso 1 1 d . . .
H11A H 0.8356 0.2364 0.8683 0.203 Uiso 1 1 calc R . .
H11B H 0.8588 0.3106 0.8219 0.203 Uiso 1 1 calc R . .
H11C H 0.7470 0.2546 0.7854 0.203 Uiso 1 1 calc R . .
C115 C 0.8631(14) 0.4596(13) 0.9666(14) 0.185(7) Uiso 1 1 d . . .
H11D H 0.8297 0.5177 0.9821 0.277 Uiso 1 1 calc R . .
H11E H 0.8958 0.4616 0.9219 0.277 Uiso 1 1 calc R . .
H11F H 0.9132 0.4615 1.0278 0.277 Uiso 1 1 calc R . .
O121 O 0.0015(9) -0.2425(8) 0.3945(9) 0.176(4) Uiso 1 1 d D . .
C122 C -0.0446(11) -0.3191(11) 0.3222(10) 0.149(5) Uiso 1 1 d D . .
H122 H -0.0778 -0.3119 0.2623 0.179 Uiso 1 1 calc R . .
N123 N -0.0532(6) -0.4070(6) 0.3180(6) 0.096(2) Uiso 1 1 d D . .
C124 C -0.1093(10) -0.4987(9) 0.2423(9) 0.136(5) Uiso 1 1 d D . .
H12D H -0.1380 -0.4908 0.1800 0.204 Uiso 1 1 calc R . .
H12E H -0.1630 -0.5205 0.2588 0.204 Uiso 1 1 calc R . .
H12F H -0.0660 -0.5493 0.2351 0.204 Uiso 1 1 calc R . .
C125 C 0.0036(10) -0.4134(10) 0.4106(9) 0.137(5) Uiso 1 1 d D . .
H12G H -0.0095 -0.3621 0.4647 0.205 Uiso 1 1 calc R . .
H12H H 0.0749 -0.4023 0.4232 0.205 Uiso 1 1 calc R . .
H12I H -0.0163 -0.4801 0.4065 0.205 Uiso 1 1 calc R . .
O131 O 0.3817(11) 0.0817(10) 1.0384(11) 0.212(5) Uiso 1 1 d D . .
C132 C 0.3259(17) 0.0354(16) 1.054(2) 0.288(14) Uiso 1 1 d D . .
H132 H 0.2677 0.0608 1.0607 0.346 Uiso 1 1 calc R . .
N133 N 0.3404(7) -0.0471(6) 1.0639(6) 0.096(2) Uiso 1 1 d D . .
C134 C 0.3987(14) -0.1185(13) 1.0441(15) 0.206(8) Uiso 1 1 d D . .
H13C H 0.3917 -0.1651 1.0738 0.309 Uiso 1 1 calc R . .
H13D H 0.4686 -0.0858 1.0720 0.309 Uiso 1 1 calc R . .
H13E H 0.3776 -0.1556 0.9723 0.309 Uiso 1 1 calc R . .
C135 C 0.2686(15) -0.0646(15) 1.1039(16) 0.242(10) Uiso 1 1 d D . .
H13F H 0.2831 -0.0100 1.1690 0.363 Uiso 1 1 calc R . .
H13G H 0.2728 -0.1285 1.1108 0.363 Uiso 1 1 calc R . .
H13H H 0.2013 -0.0673 1.0591 0.363 Uiso 1 1 calc R . .

loop_
_atom_site_aniso_label
_atom_site_aniso_U_11
_atom_site_aniso_U_22
_atom_site_aniso_U_33
_atom_site_aniso_U_23
_atom_site_aniso_U_13
_atom_site_aniso_U_12
Ni1 0.0397(5) 0.0239(4) 0.0401(4) 0.0141(3) 0.0214(4) 0.0036(3)
Ni2 0.0348(4) 0.0250(4) 0.0464(5) 0.0163(3) 0.0258(4) 0.0072(3)
Ni3 0.0390(4) 0.0229(3) 0.0431(5) 0.0154(3) 0.0274(4) 0.0082(3)
C1 0.039(3) 0.025(3) 0.043(3) 0.016(2) 0.021(3) 0.004(2)
C2 0.033(3) 0.024(3) 0.034(3) 0.010(2) 0.015(3) 0.002(2)
C3 0.034(3) 0.033(3) 0.034(3) 0.017(2) 0.017(3) 0.002(2)
C4 0.032(3) 0.024(3) 0.038(3) 0.013(2) 0.020(3) 0.004(2)
C5 0.035(3) 0.027(3) 0.038(3) 0.015(2) 0.020(3) 0.006(2)
C6 0.036(3) 0.030(3) 0.035(3) 0.013(2) 0.021(3) 0.005(2)
O11 0.049(3) 0.0264(19) 0.059(3) 0.0152(19) 0.036(2) 0.0034(17)
O12 0.050(3) 0.034(2) 0.069(3) 0.023(2) 0.038(2) 0.0051(19)
O13 0.110(5) 0.050(3) 0.124(5) 0.048(3) 0.060(4) 0.005(3)
O14 0.050(3) 0.077(3) 0.087(4) 0.057(3) 0.019(3) -0.006(3)
N11 0.044(3) 0.024(2) 0.035(3) 0.0122(19) 0.021(2) 0.0079(19)
N12 0.046(3) 0.026(2) 0.034(3) 0.012(2) 0.019(2) 0.004(2)
N13 0.053(4) 0.063(4) 0.068(4) 0.040(3) 0.017(3) -0.009(3)
C11 0.037(3) 0.027(3) 0.029(3) 0.013(2) 0.016(3) 0.004(2)
C12 0.040(3) 0.030(3) 0.043(3) 0.015(3) 0.023(3) 0.007(2)
C13 0.044(4) 0.028(3) 0.046(4) 0.016(3) 0.022(3) 0.010(2)
C14 0.050(4) 0.025(3) 0.044(4) 0.009(3) 0.024(3) 0.005(2)
C15 0.070(5) 0.047(4) 0.040(4) 0.003(3) 0.028(4) -0.012(3)
C16 0.064(5) 0.032(3) 0.115(7) 0.030(4) 0.053(5) 0.018(3)
C17 0.058(4) 0.023(3) 0.042(4) 0.012(3) 0.019(3) 0.001(3)
C101 0.047(4) 0.042(3) 0.046(4) 0.022(3) 0.017(3) -0.003(3)
C102 0.046(4) 0.033(3) 0.039(3) 0.019(3) 0.016(3) -0.001(3)
C103 0.057(4) 0.034(3) 0.057(4) 0.023(3) 0.021(4) -0.001(3)
C104 0.055(4) 0.048(4) 0.050(4) 0.030(3) 0.016(3) -0.007(3)
C105 0.046(4) 0.061(4) 0.062(5) 0.032(4) 0.024(4) -0.003(3)
C106 0.054(4) 0.049(4) 0.067(5) 0.026(3) 0.032(4) 0.001(3)
O21 0.040(2) 0.0248(19) 0.054(3) 0.0154(18) 0.032(2) 0.0067(16)
O22 0.051(3) 0.029(2) 0.082(3) 0.024(2) 0.047(3) 0.0114(18)
O23 0.113(5) 0.053(3) 0.168(7) 0.048(4) 0.107(5) 0.048(3)
O24 0.112(5) 0.032(3) 0.125(5) 0.032(3) 0.074(4) 0.023(3)
N21 0.038(3) 0.027(2) 0.040(3) 0.016(2) 0.025(2) 0.0042(19)
N22 0.031(3) 0.028(2) 0.038(3) 0.014(2) 0.017(2) 0.0029(19)
N23 0.090(5) 0.037(3) 0.076(4) 0.029(3) 0.041(4) 0.025(3)
C21 0.033(3) 0.025(3) 0.039(3) 0.014(2) 0.017(3) 0.003(2)
C22 0.048(4) 0.032(3) 0.050(4) 0.022(3) 0.032(3) 0.012(3)
C23 0.037(3) 0.029(3) 0.048(4) 0.019(3) 0.027(3) 0.006(2)
C24 0.031(3) 0.032(3) 0.051(4) 0.021(3) 0.022(3) 0.005(2)
C25 0.040(4) 0.042(3) 0.074(5) 0.032(4) 0.004(4) -0.003(3)
C26 0.047(4) 0.041(3) 0.093(6) 0.033(4) 0.049(4) 0.014(3)
C27 0.036(3) 0.039(3) 0.045(4) 0.020(3) 0.024(3) 0.013(3)
C201 0.048(4) 0.027(3) 0.057(4) 0.021(3) 0.028(3) 0.009(3)
C202 0.036(3) 0.032(3) 0.038(3) 0.016(2) 0.020(3) 0.010(2)
C203 0.046(4) 0.037(3) 0.040(3) 0.017(3) 0.024(3) 0.013(3)
C204 0.058(4) 0.029(3) 0.046(4) 0.014(3) 0.030(3) 0.015(3)
C205 0.081(5) 0.029(3) 0.089(6) 0.026(3) 0.051(5) 0.010(3)
C206 0.064(5) 0.037(3) 0.117(7) 0.033(4) 0.065(5) 0.016(3)
O31 0.046(2) 0.0261(19) 0.050(2) 0.0148(17) 0.035(2) 0.0080(16)
O32 0.052(3) 0.0269(19) 0.064(3) 0.0190(19) 0.043(2) 0.0114(17)
O33 0.081(4) 0.055(3) 0.091(4) 0.045(3) 0.070(3) 0.029(2)
O34 0.069(3) 0.045(3) 0.079(3) 0.020(2) 0.054(3) 0.023(2)
N31 0.038(3) 0.021(2) 0.040(3) 0.014(2) 0.023(2) 0.0060(18)
N32 0.038(3) 0.025(2) 0.039(3) 0.015(2) 0.023(2) 0.0088(19)
N33 0.045(3) 0.049(3) 0.046(3) 0.021(3) 0.030(3) 0.019(2)
C31 0.035(3) 0.029(3) 0.032(3) 0.012(2) 0.016(3) 0.003(2)
C32 0.038(3) 0.035(3) 0.052(4) 0.024(3) 0.026(3) 0.013(2)
C33 0.044(4) 0.027(3) 0.050(4) 0.021(3) 0.031(3) 0.011(2)
C34 0.042(3) 0.022(3) 0.046(4) 0.015(2) 0.026(3) 0.009(2)
C35 0.052(4) 0.037(3) 0.050(4) 0.013(3) 0.027(3) 0.008(3)
C36 0.052(4) 0.030(3) 0.064(4) 0.024(3) 0.039(3) 0.009(3)
C37 0.037(3) 0.032(3) 0.041(3) 0.019(3) 0.021(3) 0.008(2)
C301 0.034(3) 0.033(3) 0.038(3) 0.014(3) 0.016(3) 0.006(2)
C302 0.034(3) 0.029(3) 0.041(3) 0.018(2) 0.020(3) 0.008(2)
C303 0.031(3) 0.034(3) 0.040(3) 0.020(3) 0.017(3) 0.007(2)
C304 0.037(3) 0.039(3) 0.036(3) 0.017(3) 0.021(3) 0.015(2)
C305 0.045(4) 0.034(3) 0.053(4) 0.016(3) 0.028(3) 0.015(3)
C306 0.046(4) 0.027(3) 0.054(4) 0.017(3) 0.027(3) 0.009(2)

loop_
_atom_type_symbol
_atom_type_description
_atom_type_scat_dispersion_real
_atom_type_scat_dispersion_imag
_atom_type_scat_source
C C 0.0033 0.0016 'International Tables Vol C Tables 4.2.6.8 and 6.1.1.4'
H H 0.0000 0.0000 'International Tables Vol C Tables 4.2.6.8 and 6.1.1.4'
N N 0.0061 0.0033 'International Tables Vol C Tables 4.2.6.8 and 6.1.1.4'
O O 0.0106 0.0060 'International Tables Vol C Tables 4.2.6.8 and 6.1.1.4'
Ni Ni 0.3393 1.1124 'International Tables Vol C Tables 4.2.6.8 and 6.1.1.4'

loop_
_geom_angle_atom_site_label_1
_geom_angle_atom_site_label_2
_geom_angle_atom_site_label_3
_geom_angle
_geom_angle_site_symmetry_1
_geom_angle_site_symmetry_3
_geom_angle_publ_flag
O11 Ni1 N11 93.48(17) . . ?
O11 Ni1 N12 177.28(18) . . ?
N11 Ni1 N12 88.26(19) . . ?
O11 Ni1 O12 83.65(17) . . ?
N11 Ni1 O12 176.60(19) . . ?
N12 Ni1 O12 94.54(19) . . ?
O21 Ni2 N21 93.38(17) . . ?
O21 Ni2 O22 83.86(16) . . ?
N21 Ni2 O22 174.6(2) . . ?
O21 Ni2 N22 178.14(18) . . ?
N21 Ni2 N22 87.89(18) . . ?
O22 Ni2 N22 94.99(18) . . ?
O31 Ni3 N31 93.12(17) . . ?
O31 Ni3 O32 83.95(16) . . ?
N31 Ni3 O32 175.2(2) . . ?
O31 Ni3 N32 178.57(18) . . ?
N31 Ni3 N32 88.08(18) . . ?
O32 Ni3 N32 94.79(17) . . ?
O11 C1 C2 121.8(5) . . ?
O11 C1 C6 116.9(5) . . ?
C2 C1 C6 121.3(4) . . ?
C1 C2 C11 121.5(4) . . ?
C1 C2 C3 118.1(5) . . ?
C11 C2 C3 120.4(5) . . ?
O31 C3 C4 122.9(4) . . ?
O31 C3 C2 115.8(5) . . ?
C4 C3 C2 121.1(5) . . ?
C3 C4 C5 118.3(4) . . ?
C3 C4 C31 120.5(5) . . ?
C5 C4 C31 121.2(4) . . ?
O21 C5 C6 122.4(5) . . ?
O21 C5 C4 116.4(4) . . ?
C6 C5 C4 121.2(5) . . ?
C5 C6 C1 118.2(5) . . ?
C5 C6 C21 120.8(5) . . ?
C1 C6 C21 121.0(4) . . ?
C1 O11 Ni1 130.4(3) . . ?
C101 O12 Ni1 127.5(4) . . ?
C11 N11 C13 119.5(5) . . ?
C11 N11 Ni1 128.1(4) . . ?
C13 N11 Ni1 111.5(3) . . ?
C17 N12 C14 120.3(5) . . ?
C17 N12 Ni1 126.5(4) . . ?
C14 N12 Ni1 113.2(3) . . ?
O13 N13 O14 123.3(6) . . ?
O13 N13 C104 118.8(6) . . ?
O14 N13 C104 117.9(6) . . ?
N11 C11 C2 122.0(5) . . ?
N11 C11 C12 117.7(5) . . ?
C2 C11 C12 120.1(4) . . ?
N11 C13 C14 109.2(5) . . ?
N12 C14 C15 107.6(5) . . ?
N12 C14 C13 105.1(4) . . ?
C15 C14 C13 110.7(5) . . ?
N12 C14 C16 113.6(5) . . ?
C15 C14 C16 111.4(6) . . ?
C13 C14 C16 108.3(5) . . ?
N12 C17 C102 124.7(5) . . ?
O12 C101 C102 123.1(6) . . ?
O12 C101 C106 118.6(6) . . ?
C102 C101 C106 118.3(5) . . ?
C103 C102 C101 119.3(6) . . ?
C103 C102 C17 118.2(5) . . ?
C101 C102 C17 122.3(5) . . ?
C104 C103 C102 120.2(6) . . ?
C103 C104 C105 121.2(5) . . ?
C103 C104 N13 119.5(6) . . ?
C105 C104 N13 119.2(6) . . ?
C106 C105 C104 119.4(6) . . ?
C105 C106 C101 121.6(6) . . ?
C5 O21 Ni2 128.1(3) . . ?
C201 O22 Ni2 127.6(4) . . ?
C21 N21 C23 120.3(4) . . ?
C21 N21 Ni2 127.1(4) . . ?
C23 N21 Ni2 110.8(3) . . ?
C27 N22 C24 120.3(5) . . ?
C27 N22 Ni2 126.5(4) . . ?
C24 N22 Ni2 112.9(3) . . ?
O23 N23 O24 122.6(6) . . ?
O23 N23 C204 118.8(6) . . ?
O24 N23 C204 118.6(6) . . ?
N21 C21 C6 121.5(4) . . ?
N21 C21 C22 117.1(5) . . ?
C6 C21 C22 121.3(5) . . ?
N21 C23 C24 108.2(4) . . ?
N22 C24 C25 108.5(4) . . ?
N22 C24 C23 104.0(4) . . ?
C25 C24 C23 111.8(5) . . ?
N22 C24 C26 112.3(5) . . ?
C25 C24 C26 112.1(5) . . ?
C23 C24 C26 107.8(5) . . ?
N22 C27 C202 124.7(5) . . ?
O22 C201 C202 124.1(5) . . ?
O22 C201 C206 117.8(5) . . ?
C202 C201 C206 118.1(5) . . ?
C203 C202 C201 119.5(5) . . ?
C203 C202 C27 118.8(5) . . ?
C201 C202 C27 121.7(5) . . ?
C204 C203 C202 120.6(5) . . ?
C203 C204 C205 120.4(5) . . ?
C203 C204 N23 120.1(6) . . ?
C205 C204 N23 119.6(6) . . ?
C206 C205 C204 120.6(6) . . ?
C205 C206 C201 120.9(6) . . ?
C3 O31 Ni3 127.6(3) . . ?
C301 O32 Ni3 127.4(3) . . ?
C31 N31 C33 120.8(4) . . ?
C31 N31 Ni3 128.0(3) . . ?
C33 N31 Ni3 109.9(3) . . ?
C37 N32 C34 120.4(4) . . ?
C37 N32 Ni3 126.9(4) . . ?
C34 N32 Ni3 112.7(3) . . ?
O33 N33 O34 123.2(5) . . ?
O33 N33 C304 118.2(5) . . ?
O34 N33 C304 118.6(5) . . ?
N31 C31 C4 121.5(5) . . ?
N31 C31 C32 117.0(4) . . ?
C4 C31 C32 121.4(5) . . ?
N31 C33 C34 108.9(4) . . ?
N32 C34 C33 103.7(4) . . ?
N32 C34 C36 113.8(4) . . ?
C33 C34 C36 109.4(5) . . ?
N32 C34 C35 108.0(4) . . ?
C33 C34 C35 110.8(5) . . ?
C36 C34 C35 111.0(5) . . ?
N32 C37 C302 124.3(5) . . ?
O32 C301 C302 123.8(5) . . ?
O32 C301 C306 118.5(5) . . ?
C302 C301 C306 117.6(5) . . ?
C303 C302 C301 120.4(5) . . ?
C303 C302 C37 117.9(5) . . ?
C301 C302 C37 121.7(5) . . ?
C304 C303 C302 119.4(5) . . ?
C303 C304 C305 121.2(5) . . ?
C303 C304 N33 119.2(5) . . ?
C305 C304 N33 119.5(5) . . ?
C306 C305 C304 120.1(5) . . ?
C305 C306 C301 121.3(5) . . ?
O111 C112 N113 115.9(19) . . ?
C115 N113 C112 120.8(15) . . ?
C115 N113 C114 116.2(12) . . ?
C112 N113 C114 123.0(14) . . ?
N123 C122 O121 127.2(13) . . ?
C122 N123 C124 132.5(10) . . ?
C122 N123 C125 113.5(9) . . ?
C124 N123 C125 114.0(9) . . ?
O131 C132 N133 123.2(17) . . ?
C135 N133 C132 104.2(10) . . ?
C135 N133 C134 117.2(11) . . ?
C132 N133 C134 138.5(12) . . ?

loop_
_geom_bond_atom_site_label_1
_geom_bond_atom_site_label_2
_geom_bond_distance
_geom_bond_site_symmetry_2
_geom_bond_publ_flag
Ni1 O11 1.817(4) . ?
Ni1 N11 1.849(5) . ?
Ni1 N12 1.853(4) . ?
Ni1 O12 1.857(4) . ?
Ni2 O21 1.821(4) . ?
Ni2 N21 1.847(4) . ?
Ni2 O22 1.845(4) . ?
Ni2 N22 1.849(4) . ?
Ni3 O31 1.817(3) . ?
Ni3 N31 1.852(4) . ?
Ni3 O32 1.855(4) . ?
Ni3 N32 1.854(4) . ?
C1 O11 1.304(6) . ?
C1 C2 1.414(8) . ?
C1 C6 1.437(7) . ?
C2 C11 1.451(7) . ?
C2 C3 1.444(7) . ?
C3 O31 1.306(6) . ?
C3 C4 1.419(7) . ?
C4 C5 1.445(7) . ?
C4 C31 1.451(7) . ?
C5 O21 1.284(6) . ?
C5 C6 1.422(7) . ?
C6 C21 1.448(7) . ?
O12 C101 1.296(7) . ?
O13 N13 1.222(8) . ?
O14 N13 1.232(8) . ?
N11 C11 1.307(7) . ?
N11 C13 1.484(7) . ?
N12 C17 1.285(7) . ?
N12 C14 1.502(7) . ?
N13 C104 1.459(8) . ?
C11 C12 1.511(8) . ?
C13 C14 1.527(8) . ?
C14 C15 1.519(9) . ?
C14 C16 1.527(8) . ?
C17 C102 1.428(8) . ?
C101 C102 1.415(9) . ?
C101 C106 1.417(9) . ?
C102 C103 1.404(8) . ?
C103 C104 1.369(9) . ?
C104 C105 1.400(10) . ?
C105 C106 1.356(8) . ?
O22 C201 1.295(7) . ?
O23 N23 1.218(8) . ?
O24 N23 1.221(7) . ?
N21 C21 1.325(7) . ?
N21 C23 1.471(7) . ?
N22 C27 1.289(7) . ?
N22 C24 1.501(6) . ?
N23 C204 1.448(8) . ?
C21 C22 1.519(7) . ?
C23 C24 1.526(7) . ?
C24 C25 1.513(9) . ?
C24 C26 1.537(8) . ?
C27 C202 1.443(8) . ?
C201 C202 1.400(8) . ?
C201 C206 1.436(8) . ?
C202 C203 1.398(7) . ?
C203 C204 1.374(8) . ?
C204 C205 1.388(9) . ?
C205 C206 1.343(9) . ?
O32 C301 1.287(6) . ?
O33 N33 1.226(6) . ?
O34 N33 1.230(6) . ?
N31 C31 1.314(7) . ?
N31 C33 1.482(6) . ?
N32 C37 1.284(7) . ?
N32 C34 1.504(6) . ?
N33 C304 1.452(7) . ?
C31 C32 1.513(7) . ?
C33 C34 1.515(8) . ?
C34 C36 1.526(7) . ?
C34 C35 1.521(9) . ?
C37 C302 1.449(7) . ?
C301 C302 1.421(7) . ?
C301 C306 1.424(8) . ?
C302 C303 1.391(7) . ?
C303 C304 1.385(8) . ?
C304 C305 1.389(8) . ?
C305 C306 1.353(8) . ?
O111 C112 1.30(2) . ?
C112 N113 1.30(2) . ?
N113 C115 1.394(17) . ?
N113 C114 1.488(14) . ?
O121 C122 1.216(13) . ?
C122 N123 1.261(14) . ?
N123 C124 1.399(12) . ?
N123 C125 1.451(12) . ?
O131 C132 1.190(15) . ?
C132 N133 1.284(15) . ?
N133 C135 1.447(13) . ?
N133 C134 1.372(12) . ?

loop_
_geom_torsion_atom_site_label_1
_geom_torsion_atom_site_label_2
_geom_torsion_atom_site_label_3
_geom_torsion_atom_site_label_4
_geom_torsion
_geom_torsion_site_symmetry_1
_geom_torsion_site_symmetry_2
_geom_torsion_site_symmetry_3
_geom_torsion_site_symmetry_4
_geom_torsion_publ_flag
O11 C1 C2 C11 13.6(9) . . . . ?
C6 C1 C2 C11 -166.6(5) . . . . ?
O11 C1 C2 C3 -165.1(5) . . . . ?
C6 C1 C2 C3 14.7(8) . . . . ?
C1 C2 C3 O31 165.6(5) . . . . ?
C11 C2 C3 O31 -13.1(8) . . . . ?
C1 C2 C3 C4 -9.4(8) . . . . ?
C11 C2 C3 C4 172.0(5) . . . . ?
O31 C3 C4 C5 -176.8(5) . . . . ?
C2 C3 C4 C5 -2.1(8) . . . . ?
O31 C3 C4 C31 0.8(9) . . . . ?
C2 C3 C4 C31 175.4(5) . . . . ?
C3 C4 C5 O21 -169.5(5) . . . . ?
C31 C4 C5 O21 13.0(8) . . . . ?
C3 C4 C5 C6 8.9(8) . . . . ?
C31 C4 C5 C6 -168.6(5) . . . . ?
O21 C5 C6 C1 174.5(5) . . . . ?
C4 C5 C6 C1 -3.8(8) . . . . ?
O21 C5 C6 C21 -4.5(9) . . . . ?
C4 C5 C6 C21 177.2(5) . . . . ?
O11 C1 C6 C5 171.5(5) . . . . ?
C2 C1 C6 C5 -8.3(8) . . . . ?
O11 C1 C6 C21 -9.5(8) . . . . ?
C2 C1 C6 C21 170.7(5) . . . . ?
C2 C1 O11 Ni1 2.5(8) . . . . ?
C6 C1 O11 Ni1 -177.3(4) . . . . ?
N11 Ni1 O11 C1 -9.4(5) . . . . ?
N12 Ni1 O11 C1 -139(4) . . . . ?
O12 Ni1 O11 C1 172.4(5) . . . . ?
O11 Ni1 O12 C101 166.3(5) . . . . ?
N11 Ni1 O12 C101 134(3) . . . . ?
N12 Ni1 O12 C101 -11.6(5) . . . . ?
O11 Ni1 N11 C11 2.5(5) . . . . ?
N12 Ni1 N11 C11 -179.6(5) . . . . ?
O12 Ni1 N11 C11 35(3) . . . . ?
O11 Ni1 N11 C13 -166.9(4) . . . . ?
N12 Ni1 N11 C13 11.0(4) . . . . ?
O12 Ni1 N11 C13 -134(3) . . . . ?
O11 Ni1 N12 C17 -40(5) . . . . ?
N11 Ni1 N12 C17 -169.3(5) . . . . ?
O12 Ni1 N12 C17 8.7(5) . . . . ?
O11 Ni1 N12 C14 142(4) . . . . ?
N11 Ni1 N12 C14 11.8(4) . . . . ?
O12 Ni1 N12 C14 -170.1(4) . . . . ?
C13 N11 C11 C2 179.2(5) . . . . ?
Ni1 N11 C11 C2 10.6(8) . . . . ?
C13 N11 C11 C12 4.9(7) . . . . ?
Ni1 N11 C11 C12 -163.7(4) . . . . ?
C1 C2 C11 N11 -20.2(8) . . . . ?
C3 C2 C11 N11 158.4(5) . . . . ?
C1 C2 C11 C12 154.0(5) . . . . ?
C3 C2 C11 C12 -27.4(8) . . . . ?
C11 N11 C13 C14 158.9(5) . . . . ?
Ni1 N11 C13 C14 -30.7(6) . . . . ?
C17 N12 C14 C15 -91.0(6) . . . . ?
Ni1 N12 C14 C15 88.0(5) . . . . ?
C17 N12 C14 C13 151.0(5) . . . . ?
Ni1 N12 C14 C13 -30.1(5) . . . . ?
C17 N12 C14 C16 32.8(8) . . . . ?
Ni1 N12 C14 C16 -148.3(5) . . . . ?
N11 C13 C14 N12 37.7(6) . . . . ?
N11 C13 C14 C15 -78.2(6) . . . . ?
N11 C13 C14 C16 159.5(5) . . . . ?
C14 N12 C17 C102 177.2(5) . . . . ?
Ni1 N12 C17 C102 -1.6(9) . . . . ?
Ni1 O12 C101 C102 7.2(9) . . . . ?
Ni1 O12 C101 C106 -172.1(5) . . . . ?
O12 C101 C102 C103 179.9(6) . . . . ?
C106 C101 C102 C103 -0.7(9) . . . . ?
O12 C101 C102 C17 3.7(10) . . . . ?
C106 C101 C102 C17 -177.0(6) . . . . ?
N12 C17 C102 C103 177.1(6) . . . . ?
N12 C17 C102 C101 -6.7(10) . . . . ?
C101 C102 C103 C104 1.6(10) . . . . ?
C17 C102 C103 C104 177.9(6) . . . . ?
C102 C103 C104 C105 -1.6(10) . . . . ?
C102 C103 C104 N13 180.0(6) . . . . ?
O13 N13 C104 C103 2.5(10) . . . . ?
O14 N13 C104 C103 -176.9(6) . . . . ?
O13 N13 C104 C105 -176.0(7) . . . . ?
O14 N13 C104 C105 4.6(9) . . . . ?
C103 C104 C105 C106 0.8(11) . . . . ?
N13 C104 C105 C106 179.2(6) . . . . ?
C104 C105 C106 C101 0.1(11) . . . . ?
O12 C101 C106 C105 179.3(6) . . . . ?
C102 C101 C106 C105 -0.1(10) . . . . ?
C6 C5 O21 Ni2 26.7(8) . . . . ?
C4 C5 O21 Ni2 -154.9(4) . . . . ?
N21 Ni2 O21 C5 -21.8(5) . . . . ?
O22 Ni2 O21 C5 162.9(5) . . . . ?
N22 Ni2 O21 C5 111(6) . . . . ?
O21 Ni2 O22 C201 176.7(6) . . . . ?
N21 Ni2 O22 C201 117.3(19) . . . . ?
N22 Ni2 O22 C201 -4.8(6) . . . . ?
O21 Ni2 N21 C21 -1.7(5) . . . . ?
O22 Ni2 N21 C21 57(2) . . . . ?
N22 Ni2 N21 C21 179.7(5) . . . . ?
O21 Ni2 N21 C23 -166.3(4) . . . . ?
O22 Ni2 N21 C23 -107.3(19) . . . . ?
N22 Ni2 N21 C23 15.0(4) . . . . ?
O21 Ni2 N22 C27 52(6) . . . . ?
N21 Ni2 N22 C27 -175.0(5) . . . . ?
O22 Ni2 N22 C27 0.4(5) . . . . ?
O21 Ni2 N22 C24 -122(6) . . . . ?
N21 Ni2 N22 C24 10.5(4) . . . . ?
O22 Ni2 N22 C24 -174.0(4) . . . . ?
C23 N21 C21 C6 -177.2(5) . . . . ?
Ni2 N21 C21 C6 19.5(8) . . . . ?
C23 N21 C21 C22 5.8(8) . . . . ?
Ni2 N21 C21 C22 -157.5(4) . . . . ?
C5 C6 C21 N21 -18.6(8) . . . . ?
C1 C6 C21 N21 162.4(5) . . . . ?
C5 C6 C21 C22 158.3(6) . . . . ?
C1 C6 C21 C22 -20.7(8) . . . . ?
C21 N21 C23 C24 157.7(5) . . . . ?
Ni2 N21 C23 C24 -36.5(5) . . . . ?
C27 N22 C24 C25 -87.2(6) . . . . ?
Ni2 N22 C24 C25 87.6(5) . . . . ?
C27 N22 C24 C23 153.6(5) . . . . ?
Ni2 N22 C24 C23 -31.6(5) . . . . ?
C27 N22 C24 C26 37.3(7) . . . . ?
Ni2 N22 C24 C26 -147.9(4) . . . . ?
N21 C23 C24 N22 42.3(6) . . . . ?
N21 C23 C24 C25 -74.6(6) . . . . ?
N21 C23 C24 C26 161.7(5) . . . . ?
C24 N22 C27 C202 176.7(5) . . . . ?
Ni2 N22 C27 C202 2.7(9) . . . . ?
Ni2 O22 C201 C202 6.1(9) . . . . ?
Ni2 O22 C201 C206 -174.2(5) . . . . ?
O22 C201 C202 C203 177.2(6) . . . . ?
C206 C201 C202 C203 -2.5(9) . . . . ?
O22 C201 C202 C27 -2.2(10) . . . . ?
C206 C201 C202 C27 178.1(6) . . . . ?
N22 C27 C202 C203 178.2(6) . . . . ?
N22 C27 C202 C201 -2.4(9) . . . . ?
C201 C202 C203 C204 0.2(9) . . . . ?
C27 C202 C203 C204 179.6(5) . . . . ?
C202 C203 C204 C205 1.3(10) . . . . ?
C202 C203 C204 N23 -179.0(6) . . . . ?
O23 N23 C204 C203 -0.2(10) . . . . ?
O24 N23 C204 C203 179.2(6) . . . . ?
O23 N23 C204 C205 179.4(7) . . . . ?
O24 N23 C204 C205 -1.1(10) . . . . ?
C203 C204 C205 C206 -0.5(12) . . . . ?
N23 C204 C205 C206 179.8(7) . . . . ?
C204 C205 C206 C201 -1.8(13) . . . . ?
O22 C201 C206 C205 -176.4(7) . . . . ?
C202 C201 C206 C205 3.3(11) . . . . ?
C4 C3 O31 Ni3 -24.3(8) . . . . ?
C2 C3 O31 Ni3 160.8(4) . . . . ?
N31 Ni3 O31 C3 22.5(5) . . . . ?
O32 Ni3 O31 C3 -161.3(5) . . . . ?
N32 Ni3 O31 C3 170(8) . . . . ?
O31 Ni3 O32 C301 -167.7(5) . . . . ?
N31 Ni3 O32 C301 -115(2) . . . . ?
N32 Ni3 O32 C301 11.6(5) . . . . ?
O31 Ni3 N31 C31 -1.9(5) . . . . ?
O32 Ni3 N31 C31 -54(2) . . . . ?
N32 Ni3 N31 C31 178.9(5) . . . . ?
O31 Ni3 N31 C33 165.3(4) . . . . ?
O32 Ni3 N31 C33 113(2) . . . . ?
N32 Ni3 N31 C33 -14.0(4) . . . . ?
O31 Ni3 N32 C37 22(8) . . . . ?
N31 Ni3 N32 C37 169.5(5) . . . . ?
O32 Ni3 N32 C37 -6.7(5) . . . . ?
O31 Ni3 N32 C34 -159(8) . . . . ?
N31 Ni3 N32 C34 -11.7(4) . . . . ?
O32 Ni3 N32 C34 172.2(4) . . . . ?
C33 N31 C31 C4 177.5(5) . . . . ?
Ni3 N31 C31 C4 -16.6(8) . . . . ?
C33 N31 C31 C32 -5.7(8) . . . . ?
Ni3 N31 C31 C32 160.2(4) . . . . ?
C3 C4 C31 N31 19.6(8) . . . . ?
C5 C4 C31 N31 -162.9(5) . . . . ?
C3 C4 C31 C32 -157.1(5) . . . . ?
C5 C4 C31 C32 20.4(8) . . . . ?
C31 N31 C33 C34 -155.4(5) . . . . ?
Ni3 N31 C33 C34 36.3(5) . . . . ?
C37 N32 C34 C33 -148.3(5) . . . . ?
Ni3 N32 C34 C33 32.8(5) . . . . ?
C37 N32 C34 C36 -29.5(7) . . . . ?
Ni3 N32 C34 C36 151.6(4) . . . . ?
C37 N32 C34 C35 94.2(6) . . . . ?
Ni3 N32 C34 C35 -84.8(5) . . . . ?
N31 C33 C34 N32 -43.2(6) . . . . ?
N31 C33 C34 C36 -164.9(4) . . . . ?
N31 C33 C34 C35 72.4(5) . . . . ?
C34 N32 C37 C302 -178.7(5) . . . . ?
Ni3 N32 C37 C302 0.1(8) . . . . ?
Ni3 O32 C301 C302 -9.8(8) . . . . ?
Ni3 O32 C301 C306 170.3(4) . . . . ?
O32 C301 C302 C303 180.0(5) . . . . ?
C306 C301 C302 C303 -0.2(8) . . . . ?
O32 C301 C302 C37 0.0(9) . . . . ?
C306 C301 C302 C37 179.8(5) . . . . ?
N32 C37 C302 C303 -174.9(5) . . . . ?
N32 C37 C302 C301 5.1(9) . . . . ?
C301 C302 C303 C304 -1.0(8) . . . . ?
C37 C302 C303 C304 179.0(5) . . . . ?
C302 C303 C304 C305 1.6(9) . . . . ?
C302 C303 C304 N33 -179.4(5) . . . . ?
O33 N33 C304 C303 11.8(8) . . . . ?
O34 N33 C304 C303 -169.9(6) . . . . ?
O33 N33 C304 C305 -169.1(6) . . . . ?
O34 N33 C304 C305 9.1(8) . . . . ?
C303 C304 C305 C306 -1.0(9) . . . . ?
N33 C304 C305 C306 -180.0(6) . . . . ?
C304 C305 C306 C301 -0.3(10) . . . . ?
O32 C301 C306 C305 -179.3(6) . . . . ?
C302 C301 C306 C305 0.8(9) . . . . ?
O111 C112 N113 C115 -2(3) . . . . ?
O111 C112 N113 C114 179.9(14) . . . . ?
O121 C122 N123 C124 174.5(14) . . . . ?
O121 C122 N123 C125 -3(2) . . . . ?
O131 C132 N133 C135 168(3) . . . . ?
O131 C132 N133 C134 -15(5) . . . . ?
